data_7129820
loop_
_publ_author_name
'Kooij, Bastiaan'
'Dong, Zhaowen'
'Varava, Paul'
'Fadaei-Tirani, Farzaneh'
'Scopelliti, Rosario'
'Piveteau, Laura'
'Severin, Kay'

_publ_section_title
;
 Vanadium complexes with N-heterocyclic vinylidene ligands
;
_journal_name_full 'Chemical Communications'
_journal_paper_doi 10.1039/D2CC00768A
_journal_year 2022
_chemical_formula_moiety 'C28 H36 Cl3 N2 V, C6 H6'
_chemical_formula_sum 'C34 H42 Cl3 N2 V'
_chemical_formula_weight 635.98
_space_group_crystal_system monoclinic
_space_group_IT_number 14
_space_group_name_Hall '-P 2yn'
_space_group_name_H-M_alt 'P 1 21/n 1'
_atom_sites_solution_hydrogens geom
_atom_sites_solution_primary dual
_atom_sites_solution_secondary difmap
_audit_creation_date 2021-08-27
_audit_creation_method
;
Olex2 1.3
(compiled 2020.11.12 svn.r5f609507 for OlexSys, GUI svn.r6272)
;
_audit_update_record
;
2021-08-27 deposited with the CCDC.	2022-03-07 downloaded from the CCDC.
;
_cell_angle_alpha 90
_cell_angle_beta 103.312(2)
_cell_angle_gamma 90
_cell_formula_units_Z 4
_cell_length_a 16.7785(3)
_cell_length_b 9.29150(18)
_cell_length_c 22.4036(4)
_cell_measurement_reflns_used 7502
_cell_measurement_temperature 140.00(10)
_cell_measurement_theta_max 72.5500
_cell_measurement_theta_min 3.6830
_cell_volume 3398.82(11)
_computing_cell_refinement 'CrysAlisPro 1.171.41.113a (Rigaku OD, 2021)'
_computing_data_collection 'CrysAlisPro 1.171.41.113a (Rigaku OD, 2021)'
_computing_data_reduction 'CrysAlisPro 1.171.41.113a (Rigaku OD, 2021)'
_computing_molecular_graphics 'Olex2 1.3 (Dolomanov et al., 2009)'
_computing_publication_material 'Olex2 1.3 (Dolomanov et al., 2009)'
_computing_structure_refinement 'ShelXL 2018/3 (Sheldrick, 2015)'
_computing_structure_solution 'ShelXT 2018/2 (Sheldrick, 2015)'
_diffrn_ambient_environment N~2~
_diffrn_ambient_temperature 140.00(10)
_diffrn_detector 'CCD plate'
_diffrn_detector_area_resol_mean 10.2665
_diffrn_detector_type Atlas
_diffrn_measured_fraction_theta_full 1.000
_diffrn_measured_fraction_theta_max 0.976
_diffrn_measurement_details
;
List of Runs (angles in degrees, time in seconds):

  # Type    Start    End  Width  t~exp~   \w     \q     \k     \f   Frames
#--------------------------------------------------------------------------
  1  \w    -16.00  30.00   1.00   12.50    --  -43.50  81.00-130.00   46
  2  \w      3.00  28.00   1.00   12.50    --   43.68 -81.00 106.00   25
  3  \w     52.00 101.00   1.00   50.00    --  103.26 -81.00 106.00   49
  4  \w    106.00 178.00   1.00   50.00    --  103.26  81.00-130.00   72
  5  \w    -59.00  -6.00   1.00   12.50    --  -43.50 125.00 -60.00   53
  6  \w   -103.00 -18.00   1.00   12.50    --  -43.50 -57.00  60.00   85
  7  \w      7.00  84.00   1.00   12.50    --   43.68 -99.00 -90.00   77
  8  \w    103.00 175.00   1.00   50.00    --  103.26  77.00  90.00   72
  9  \w    116.00 148.00   1.00   50.00    --  103.26 125.00 -90.00   32
 10  \w     34.00  84.00   1.00   50.00    --  103.26 -61.00 -30.00   50
 11  \w    115.00 176.00   1.00   50.00    --  103.26  77.00 -60.00   61
 12  \w    116.00 143.00   1.00   50.00    --  103.26 125.00  30.00   27
 13  \w     86.00 166.00   1.00   50.00    --  103.26  45.00-150.00   80
 14  \w    134.00 159.00   1.00   50.00    --  103.26  77.00 120.00   25
 15  \w     40.00  67.00   1.00   50.00    --  103.26-125.00  90.00   27
 16  \w     99.00 125.00   1.00   50.00    --  103.26 -77.00 -90.00   26
;
_diffrn_measurement_device 'four-circle diffractometer'
_diffrn_measurement_device_type 'SuperNova, Dual, Cu at home/near, Atlas'
_diffrn_measurement_method '\w scans'
_diffrn_orient_matrix_type 'CrysAlisPro convention (1999,Acta A55,543-557)'
_diffrn_orient_matrix_UB_11 -0.0356587000
_diffrn_orient_matrix_UB_12 -0.0837573000
_diffrn_orient_matrix_UB_13 -0.0594811000
_diffrn_orient_matrix_UB_21 -0.0862235000
_diffrn_orient_matrix_UB_22 0.0112881000
_diffrn_orient_matrix_UB_23 0.0126685000
_diffrn_orient_matrix_UB_31 -0.0140823000
_diffrn_orient_matrix_UB_32 0.1425767000
_diffrn_orient_matrix_UB_33 -0.0360194000
_diffrn_radiation_monochromator mirror
_diffrn_radiation_probe x-ray
_diffrn_radiation_type 'Cu K\a'
_diffrn_radiation_wavelength 1.54184
_diffrn_reflns_av_R_equivalents 0.0311
_diffrn_reflns_av_unetI/netI 0.0336
_diffrn_reflns_Laue_measured_fraction_full 1.000
_diffrn_reflns_Laue_measured_fraction_max 0.976
_diffrn_reflns_limit_h_max 20
_diffrn_reflns_limit_h_min -20
_diffrn_reflns_limit_k_max 11
_diffrn_reflns_limit_k_min -10
_diffrn_reflns_limit_l_max 26
_diffrn_reflns_limit_l_min -27
_diffrn_reflns_number 17167
_diffrn_reflns_point_group_measured_fraction_full 1.000
_diffrn_reflns_point_group_measured_fraction_max 0.976
_diffrn_reflns_theta_full 67.684
_diffrn_reflns_theta_max 72.529
_diffrn_reflns_theta_min 3.737
_diffrn_source 'micro-focus sealed X-ray tube'
_diffrn_source_type 'SuperNova (Cu) X-ray Source'
_exptl_absorpt_coefficient_mu 4.784
_exptl_absorpt_correction_T_max 0.963
_exptl_absorpt_correction_T_min 0.712
_exptl_absorpt_correction_type gaussian
_exptl_absorpt_process_details
;
CrysAlisPro 1.171.41.113a (Rigaku Oxford Diffraction, 2021)
Numerical absorption correction based on Gaussian integration over
a multifaceted crystal model.
Empirical absorption correction using spherical harmonics
as implemented in SCALE3 ABSPACK scaling algorithm
;
_exptl_crystal_colour 'clear light green'
_exptl_crystal_density_diffrn 1.243
_exptl_crystal_description plate
_exptl_crystal_F_000 1336
_exptl_crystal_size_max 0.11
_exptl_crystal_size_mid 0.07
_exptl_crystal_size_min 0.02
_refine_diff_density_max 0.336
_refine_diff_density_min -0.470
_refine_diff_density_rms 0.055
_refine_ls_extinction_method none
_refine_ls_goodness_of_fit_ref 1.045
_refine_ls_hydrogen_treatment constr
_refine_ls_matrix_type full
_refine_ls_number_parameters 400
_refine_ls_number_reflns 6581
_refine_ls_number_restraints 174
_refine_ls_restrained_S_all 1.046
_refine_ls_R_factor_all 0.0499
_refine_ls_R_factor_gt 0.0387
_refine_ls_shift/su_max 0.002
_refine_ls_shift/su_mean 0.000
_refine_ls_structure_factor_coef Fsqd
_refine_ls_weighting_details 'w=1/[\s^2^(Fo^2^)+(0.0484P)^2^+1.9668P] where P=(Fo^2^+2Fc^2^)/3'
_refine_ls_weighting_scheme calc
_refine_ls_wR_factor_gt 0.0954
_refine_ls_wR_factor_ref 0.1017
_reflns_Friedel_coverage 0.000
_reflns_number_gt 5506
_reflns_number_total 6581
_reflns_threshold_expression 'I > 2\s(I)'
_cod_data_source_file d2cc00768a2.cif
_cod_data_source_block bk122
_cod_depositor_comments
;
The following automatic conversions were performed:

data item '_exptl_absorpt_correction_type' value 'Gaussian' was
changed to 'gaussian' in accordance with the
/home/data/users/saulius/crontab/automatic-downloads/rss-feeds/RSC/lib/dictionaries/cif_core.dic
dictionary named 'cif_core.dic' version 2.4.2 last updated on
2011-04-26.

Automatic conversion script
Id: cif_fix_values 7556 2019-12-06 15:28:31Z antanas 
;
_cod_original_cell_volume 3398.82(12)
_cod_database_code 7129820
_shelx_shelxl_version_number 2018/3
_audit_contact_author 'Farzaneh Fadaei Tirani'
_chemical_oxdiff_formula 'C34 H42 Cl3 N2 V'
_shelx_space_group_comment
;
The symmetry employed for this shelxl refinement is uniquely defined
by the following loop, which should always be used as a source of
symmetry information in preference to the above space-group names.
They are only intended as comments.
;
_shelx_estimated_absorpt_t_max 0.910
_shelx_estimated_absorpt_t_min 0.621
_reflns_odcompleteness_completeness 99.95
_reflns_odcompleteness_iscentric 1
_reflns_odcompleteness_theta 66.97
_olex2_refinement_description
;
1. Fixed Uiso
 At 1.2 times of:
  All C(H) groups
 At 1.5 times of:
  All C(H,H,H) groups
2. Uiso/Uaniso restraints and constraints
C31A \\sim C31B \\sim C32A \\sim C32B \\sim C33A \\sim C33B \\sim C34A \\sim
C34B \\sim C35A \\sim C35B \\sim C36A \\sim C36B: within 2A with sigma of 0.005
and sigma for terminal atoms of 0.01 within 2A
3. Others
 Sof(C31B)=Sof(H31B)=Sof(C32B)=Sof(H32B)=Sof(C33B)=Sof(H33B)=Sof(C34B)=
 Sof(H34B)=Sof(C35B)=Sof(H35B)=Sof(C36B)=Sof(H36B)=1-FVAR(1)
 Sof(C31A)=Sof(H31A)=Sof(C32A)=Sof(H32A)=Sof(C33A)=Sof(H33A)=Sof(C34A)=
 Sof(H34A)=Sof(C35A)=Sof(H35A)=Sof(C36A)=Sof(H36A)=FVAR(1)
4.a Ternary CH refined with riding coordinates:
 C13(H13), C16(H16), C25(H25), C28(H28)
4.b Aromatic/amide H refined with riding coordinates:
 C4(H4), C5(H5), C9(H9), C10(H10), C11(H11), C21(H21), C22(H22), C23(H23),
 C31A(H31A), C32A(H32A), C33A(H33A), C34A(H34A), C35A(H35A), C36A(H36A),
 C31B(H31B), C32B(H32B), C33B(H33B), C34B(H34B), C35B(H35B), C36B(H36B)
4.c Fitted hexagon refined as free rotating group:
 C31A(C32A,C33A,C34A,C35A,C36A), C31B(C32B,C33B,C34B,C35B,C36B)
4.d Idealised Me refined as rotating group:
 C14(H14A,H14B,H14C), C15(H15A,H15B,H15C), C17(H17A,H17B,H17C), C18(H18A,H18B,
 H18C), C26(H26A,H26B,H26C), C27(H27A,H27B,H27C), C29(H29A,H29B,H29C), C30(H30A,
 H30B,H30C)
;
_olex2_date_sample_data_collection 2021-08-26
_olex2_submission_special_instructions 'No special instructions were received'
_oxdiff_exptl_absorpt_empirical_details
;
Empirical correction (ABSPACK) includes:
- Absorption correction using spherical harmonics
- Frame scaling
- Detector area scaling
- B-factor correction
;
_oxdiff_exptl_absorpt_empirical_full_max 1.156
_oxdiff_exptl_absorpt_empirical_full_min 0.891

loop_
_space_group_symop_operation_xyz
'x, y, z'
'-x+1/2, y+1/2, -z+1/2'
'-x, -y, -z'
'x-1/2, -y-1/2, z-1/2'

loop_
_atom_site_label
_atom_site_type_symbol
_atom_site_fract_x
_atom_site_fract_y
_atom_site_fract_z
_atom_site_U_iso_or_equiv
_atom_site_adp_type
_atom_site_occupancy
_atom_site_site_symmetry_order
_atom_site_calc_flag
_atom_site_refinement_flags_posn
_atom_site_refinement_flags_adp
_atom_site_refinement_flags_occupancy
_atom_site_disorder_assembly
_atom_site_disorder_group
V1 V 0.28092(2) 0.43353(4) 0.58258(2) 0.01938(10) Uani 1 1 d . . . . .
Cl1 Cl 0.40611(3) 0.37415(6) 0.63150(3) 0.03454(14) Uani 1 1 d . . . . .
Cl2 Cl 0.25178(3) 0.34303(6) 0.48888(2) 0.02816(13) Uani 1 1 d . . . . .
Cl3 Cl 0.18572(3) 0.36975(6) 0.63092(3) 0.03010(13) Uani 1 1 d . . . . .
N1 N 0.20902(10) 0.85148(19) 0.56531(8) 0.0216(4) Uani 1 1 d . . . . .
N2 N 0.34052(11) 0.85878(19) 0.57310(8) 0.0222(4) Uani 1 1 d . . . . .
C2 C 0.27667(12) 0.7680(2) 0.57167(9) 0.0202(4) Uani 1 1 d . . . . .
C4 C 0.31239(14) 0.9983(2) 0.56685(11) 0.0286(5) Uani 1 1 d . . . . .
H4 H 0.344501 1.082227 0.566055 0.034 Uiso 1 1 calc R U . . .
C5 C 0.23044(14) 0.9940(2) 0.56206(11) 0.0279(5) Uani 1 1 d . . . . .
H5 H 0.194447 1.074259 0.557329 0.033 Uiso 1 1 calc R U . . .
C6 C 0.27923(12) 0.6165(2) 0.57601(10) 0.0220(4) Uani 1 1 d . . . . .
C7 C 0.12810(12) 0.7947(2) 0.56278(10) 0.0236(4) Uani 1 1 d . . . . .
C8 C 0.10823(13) 0.7582(2) 0.61813(11) 0.0255(5) Uani 1 1 d . . . . .
C9 C 0.03082(14) 0.6988(3) 0.61365(12) 0.0340(5) Uani 1 1 d . . . . .
H9 H 0.014446 0.671939 0.649965 0.041 Uiso 1 1 calc R U . . .
C10 C -0.02257(15) 0.6782(3) 0.55732(14) 0.0412(6) Uani 1 1 d . . . . .
H10 H -0.074822 0.636699 0.555451 0.049 Uiso 1 1 calc R U . . .
C11 C -0.00110(15) 0.7169(3) 0.50431(13) 0.0384(6) Uani 1 1 d . . . . .
H11 H -0.038948 0.702258 0.466151 0.046 Uiso 1 1 calc R U . . .
C12 C 0.07527(14) 0.7775(3) 0.50499(11) 0.0300(5) Uani 1 1 d . . . . .
C13 C 0.16643(14) 0.7865(3) 0.67986(11) 0.0296(5) Uani 1 1 d . . . . .
H13 H 0.223693 0.775808 0.674520 0.036 Uiso 1 1 calc R U . . .
C14 C 0.15606(19) 0.9406(3) 0.70021(13) 0.0429(6) Uani 1 1 d . . . . .
H14A H 0.099805 0.954600 0.704609 0.064 Uiso 1 1 calc R U . . .
H14B H 0.167366 1.007730 0.669434 0.064 Uiso 1 1 calc R U . . .
H14C H 0.194355 0.958586 0.739664 0.064 Uiso 1 1 calc R U . . .
C15 C 0.15549(17) 0.6824(3) 0.73019(12) 0.0382(6) Uani 1 1 d . . . . .
H15A H 0.200125 0.696046 0.766579 0.057 Uiso 1 1 calc R U . . .
H15B H 0.156398 0.583201 0.715488 0.057 Uiso 1 1 calc R U . . .
H15C H 0.102945 0.701193 0.740771 0.057 Uiso 1 1 calc R U . . .
C16 C 0.09925(17) 0.8177(3) 0.44599(11) 0.0368(6) Uani 1 1 d . . . . .
H16 H 0.148853 0.880619 0.456725 0.044 Uiso 1 1 calc R U . . .
C17 C 0.0316(2) 0.9024(4) 0.40333(15) 0.0575(8) Uani 1 1 d . . . . .
H17A H -0.016838 0.841015 0.390287 0.086 Uiso 1 1 calc R U . . .
H17B H 0.050639 0.933852 0.367257 0.086 Uiso 1 1 calc R U . . .
H17C H 0.017322 0.986714 0.425012 0.086 Uiso 1 1 calc R U . . .
C18 C 0.1212(3) 0.6853(4) 0.41329(16) 0.0727(12) Uani 1 1 d . . . . .
H18A H 0.165880 0.633205 0.440693 0.109 Uiso 1 1 calc R U . . .
H18B H 0.138781 0.714955 0.376330 0.109 Uiso 1 1 calc R U . . .
H18C H 0.073262 0.622447 0.401780 0.109 Uiso 1 1 calc R U . . .
C19 C 0.42435(13) 0.8125(2) 0.57912(11) 0.0230(4) Uani 1 1 d . . . . .
C20 C 0.47582(14) 0.8093(2) 0.63773(11) 0.0258(5) Uani 1 1 d . . . . .
C21 C 0.55500(15) 0.7596(3) 0.64197(12) 0.0324(5) Uani 1 1 d . . . . .
H21 H 0.592085 0.755141 0.680984 0.039 Uiso 1 1 calc R U . . .
C22 C 0.58086(15) 0.7165(3) 0.59040(12) 0.0339(5) Uani 1 1 d . . . . .
H22 H 0.634993 0.681158 0.594538 0.041 Uiso 1 1 calc R U . . .
C23 C 0.52888(15) 0.7242(3) 0.53316(12) 0.0322(5) Uani 1 1 d . . . . .
H23 H 0.547686 0.694388 0.498231 0.039 Uiso 1 1 calc R U . . .
C24 C 0.44927(14) 0.7750(2) 0.52575(11) 0.0254(5) Uani 1 1 d . . . . .
C25 C 0.44776(15) 0.8541(3) 0.69479(11) 0.0309(5) Uani 1 1 d . . . . .
H25 H 0.397308 0.913998 0.681210 0.037 Uiso 1 1 calc R U . . .
C26 C 0.4250(2) 0.7243(3) 0.72812(14) 0.0507(8) Uani 1 1 d . . . . .
H26A H 0.402862 0.756333 0.762744 0.076 Uiso 1 1 calc R U . . .
H26B H 0.473769 0.665113 0.743336 0.076 Uiso 1 1 calc R U . . .
H26C H 0.383554 0.667433 0.699874 0.076 Uiso 1 1 calc R U . . .
C27 C 0.5115(2) 0.9463(4) 0.73723(16) 0.0577(9) Uani 1 1 d . . . . .
H27A H 0.561750 0.890219 0.751509 0.087 Uiso 1 1 calc R U . . .
H27B H 0.490343 0.976550 0.772547 0.087 Uiso 1 1 calc R U . . .
H27C H 0.523449 1.031400 0.714987 0.087 Uiso 1 1 calc R U . . .
C28 C 0.39334(15) 0.7882(3) 0.46207(11) 0.0309(5) Uani 1 1 d . . . . .
H28 H 0.341859 0.837963 0.465798 0.037 Uiso 1 1 calc R U . . .
C29 C 0.43437(18) 0.8781(3) 0.42056(13) 0.0428(6) Uani 1 1 d . . . . .
H29A H 0.450039 0.971888 0.439689 0.064 Uiso 1 1 calc R U . . .
H29B H 0.396068 0.892100 0.380780 0.064 Uiso 1 1 calc R U . . .
H29C H 0.483330 0.827994 0.414567 0.064 Uiso 1 1 calc R U . . .
C30 C 0.3710(2) 0.6404(3) 0.43370(14) 0.0538(8) Uani 1 1 d . . . . .
H30A H 0.420517 0.592278 0.427733 0.081 Uiso 1 1 calc R U . . .
H30B H 0.332014 0.651433 0.394024 0.081 Uiso 1 1 calc R U . . .
H30C H 0.345995 0.582532 0.461104 0.081 Uiso 1 1 calc R U . . .
C31A C 0.60478(18) 0.3429(4) 0.77810(16) 0.0724(11) Uani 0.785(5) 1 d G U P A 1
H31A H 0.554944 0.290940 0.773439 0.087 Uiso 0.785(5) 1 calc R U P A 1
C32A C 0.6614(2) 0.3429(5) 0.83421(14) 0.0770(11) Uani 0.785(5) 1 d G U P A 1
H32A H 0.650186 0.291009 0.867909 0.092 Uiso 0.785(5) 1 calc R U P A 1
C33A C 0.73427(19) 0.4189(5) 0.84103(12) 0.0807(12) Uani 0.785(5) 1 d G U P A 1
H33A H 0.772934 0.418880 0.879385 0.097 Uiso 0.785(5) 1 calc R U P A 1
C34A C 0.75061(16) 0.4948(4) 0.79173(16) 0.0825(13) Uani 0.785(5) 1 d G U P A 1
H34A H 0.800441 0.546684 0.796391 0.099 Uiso 0.785(5) 1 calc R U P A 1
C35A C 0.69403(18) 0.4947(5) 0.73561(13) 0.0702(12) Uani 0.785(5) 1 d G U P A 1
H35A H 0.705201 0.546617 0.701920 0.084 Uiso 0.785(5) 1 calc R U P A 1
C36A C 0.62112(17) 0.4188(5) 0.72880(11) 0.0702(11) Uani 0.785(5) 1 d G U P A 1
H36A H 0.582452 0.418746 0.690443 0.084 Uiso 0.785(5) 1 calc R U P A 1
C31B C 0.6180(8) 0.3356(15) 0.7527(6) 0.0761(16) Uani 0.215(5) 1 d G U P A 2
H31B H 0.581869 0.273506 0.725448 0.091 Uiso 0.215(5) 1 calc R U P A 2
C32B C 0.6517(9) 0.2919(13) 0.8125(6) 0.0770(16) Uani 0.215(5) 1 d G U P A 2
H32B H 0.638618 0.199928 0.826160 0.092 Uiso 0.215(5) 1 calc R U P A 2
C33B C 0.7046(9) 0.3827(16) 0.8524(4) 0.0778(18) Uani 0.215(5) 1 d G U P A 2
H33B H 0.727632 0.352828 0.893274 0.093 Uiso 0.215(5) 1 calc R U P A 2
C34B C 0.7238(8) 0.5172(15) 0.8324(6) 0.0793(16) Uani 0.215(5) 1 d G U P A 2
H34B H 0.759897 0.579309 0.859676 0.095 Uiso 0.215(5) 1 calc R U P A 2
C35B C 0.6901(8) 0.5609(13) 0.7726(6) 0.0773(16) Uani 0.215(5) 1 d G U P A 2
H35B H 0.703150 0.652890 0.758965 0.093 Uiso 0.215(5) 1 calc R U P A 2
C36B C 0.6372(9) 0.4701(16) 0.7327(4) 0.0749(16) Uani 0.215(5) 1 d G U P A 2
H36B H 0.614136 0.499991 0.691850 0.090 Uiso 0.215(5) 1 calc R U P A 2

loop_
_atom_site_aniso_label
_atom_site_aniso_U_11
_atom_site_aniso_U_22
_atom_site_aniso_U_33
_atom_site_aniso_U_23
_atom_site_aniso_U_13
_atom_site_aniso_U_12
V1 0.01930(17) 0.01461(17) 0.02427(18) -0.00003(14) 0.00511(13) -0.00043(13)
Cl1 0.0254(3) 0.0338(3) 0.0405(3) 0.0002(2) -0.0005(2) 0.0065(2)
Cl2 0.0319(3) 0.0252(3) 0.0279(3) -0.0054(2) 0.0078(2) -0.0031(2)
Cl3 0.0311(3) 0.0294(3) 0.0327(3) 0.0005(2) 0.0131(2) -0.0063(2)
N1 0.0209(9) 0.0161(8) 0.0276(9) -0.0011(7) 0.0051(7) 0.0017(7)
N2 0.0228(9) 0.0164(8) 0.0290(9) 0.0001(7) 0.0090(7) -0.0014(7)
C2 0.0215(10) 0.0197(10) 0.0195(9) -0.0009(8) 0.0049(8) -0.0012(8)
C4 0.0301(11) 0.0153(10) 0.0422(13) 0.0002(9) 0.0118(10) -0.0010(9)
C5 0.0288(11) 0.0146(10) 0.0403(13) -0.0004(9) 0.0079(9) 0.0019(9)
C6 0.0200(10) 0.0221(10) 0.0246(10) -0.0013(9) 0.0065(8) -0.0006(8)
C7 0.0176(10) 0.0198(10) 0.0320(11) -0.0006(9) 0.0026(8) 0.0018(8)
C8 0.0210(10) 0.0232(11) 0.0312(11) -0.0015(9) 0.0040(9) 0.0030(9)
C9 0.0250(11) 0.0352(13) 0.0426(14) 0.0065(11) 0.0093(10) 0.0002(10)
C10 0.0207(11) 0.0411(15) 0.0581(17) 0.0023(13) 0.0019(11) -0.0056(11)
C11 0.0263(11) 0.0396(14) 0.0413(14) -0.0012(12) -0.0083(10) -0.0023(11)
C12 0.0286(12) 0.0258(11) 0.0314(12) -0.0019(10) -0.0019(9) 0.0029(9)
C13 0.0244(11) 0.0359(13) 0.0283(11) -0.0025(10) 0.0057(9) 0.0022(10)
C14 0.0533(17) 0.0348(14) 0.0360(14) -0.0063(12) 0.0005(12) -0.0059(12)
C15 0.0500(15) 0.0357(14) 0.0289(12) 0.0002(11) 0.0088(11) 0.0059(12)
C16 0.0418(14) 0.0371(13) 0.0277(12) 0.0009(11) 0.0002(10) 0.0010(12)
C17 0.067(2) 0.0530(19) 0.0477(17) 0.0196(15) 0.0045(15) 0.0138(16)
C18 0.122(3) 0.059(2) 0.0446(18) 0.0110(17) 0.034(2) 0.036(2)
C19 0.0236(10) 0.0144(9) 0.0337(11) -0.0003(9) 0.0121(9) -0.0022(8)
C20 0.0283(11) 0.0210(10) 0.0298(11) 0.0014(9) 0.0101(9) -0.0003(9)
C21 0.0301(12) 0.0323(13) 0.0348(13) 0.0023(10) 0.0077(10) 0.0060(10)
C22 0.0271(12) 0.0330(13) 0.0441(14) 0.0006(11) 0.0135(10) 0.0070(10)
C23 0.0342(12) 0.0289(12) 0.0386(13) -0.0030(10) 0.0190(10) 0.0032(10)
C24 0.0278(11) 0.0183(10) 0.0327(12) -0.0005(9) 0.0123(9) -0.0026(9)
C25 0.0332(12) 0.0311(12) 0.0300(12) -0.0013(10) 0.0103(10) 0.0040(10)
C26 0.075(2) 0.0468(17) 0.0384(15) -0.0002(13) 0.0304(15) -0.0072(16)
C27 0.0560(19) 0.063(2) 0.0586(19) -0.0317(17) 0.0226(15) -0.0139(16)
C28 0.0336(12) 0.0295(12) 0.0319(12) -0.0036(10) 0.0123(10) -0.0022(10)
C29 0.0521(16) 0.0355(14) 0.0403(14) 0.0108(12) 0.0097(12) -0.0069(12)
C30 0.080(2) 0.0441(17) 0.0370(15) -0.0043(13) 0.0129(15) -0.0260(16)
C31A 0.066(2) 0.096(3) 0.059(2) 0.008(2) 0.0203(18) -0.0175(19)
C32A 0.064(2) 0.105(3) 0.061(2) 0.017(2) 0.0124(19) -0.004(2)
C33A 0.059(2) 0.113(3) 0.065(2) 0.020(2) 0.0036(18) 0.001(2)
C34A 0.056(2) 0.120(3) 0.066(2) 0.014(2) 0.0021(18) -0.014(2)
C35A 0.0528(19) 0.100(3) 0.053(2) 0.015(2) 0.0036(17) -0.013(2)
C36A 0.0579(19) 0.096(3) 0.0563(19) 0.012(2) 0.0113(16) -0.020(2)
C31B 0.066(3) 0.099(3) 0.061(3) 0.013(3) 0.012(3) -0.014(3)
C32B 0.064(3) 0.104(3) 0.063(3) 0.015(3) 0.012(3) -0.007(3)
C33B 0.061(3) 0.108(3) 0.062(3) 0.020(3) 0.009(3) -0.005(3)
C34B 0.061(3) 0.109(3) 0.063(3) 0.016(3) 0.005(3) -0.007(3)
C35B 0.062(3) 0.105(3) 0.061(3) 0.014(3) 0.005(3) -0.012(3)
C36B 0.064(3) 0.099(3) 0.060(3) 0.011(3) 0.009(3) -0.015(3)

loop_
_atom_type_symbol
_atom_type_description
_atom_type_scat_dispersion_real
_atom_type_scat_dispersion_imag
_atom_type_scat_source
C C 0.0181 0.0091 'International Tables Vol C Tables 4.2.6.8 and 6.1.1.4'
H H 0.0000 0.0000 'International Tables Vol C Tables 4.2.6.8 and 6.1.1.4'
Cl Cl 0.3639 0.7018 'International Tables Vol C Tables 4.2.6.8 and 6.1.1.4'
N N 0.0311 0.0180 'International Tables Vol C Tables 4.2.6.8 and 6.1.1.4'
V V 0.0687 2.1097 'International Tables Vol C Tables 4.2.6.8 and 6.1.1.4'

loop_
_exptl_crystal_face_index_h
_exptl_crystal_face_index_k
_exptl_crystal_face_index_l
_exptl_crystal_face_perp_dist
1 0 -1 0.0270
-1 0 1 0.0489
0 1 0 0.0130
0 -1 0 0.0059
-1 0 0 0.0366
1 -2 2 0.0251
2 0 -1 0.0279
1 0 2 0.0543
-1 0 -2 0.0315

loop_
_geom_angle_atom_site_label_1
_geom_angle_atom_site_label_2
_geom_angle_atom_site_label_3
_geom_angle
_geom_angle_site_symmetry_1
_geom_angle_site_symmetry_3
_geom_angle_publ_flag
Cl1 V1 Cl2 110.75(3) . . ?
Cl1 V1 Cl3 113.78(3) . . ?
Cl3 V1 Cl2 109.71(3) . . ?
C6 V1 Cl1 106.70(7) . . ?
C6 V1 Cl2 107.55(8) . . ?
C6 V1 Cl3 108.08(7) . . ?
C2 N1 C5 109.45(18) . . ?
C2 N1 C7 123.51(18) . . ?
C5 N1 C7 127.04(18) . . ?
C2 N2 C4 109.42(18) . . ?
C2 N2 C19 124.21(18) . . ?
C4 N2 C19 126.36(18) . . ?
N1 C2 N2 106.53(18) . . ?
N1 C2 C6 126.13(19) . . ?
N2 C2 C6 127.34(19) . . ?
N2 C4 H4 126.3 . . ?
C5 C4 N2 107.35(19) . . ?
C5 C4 H4 126.3 . . ?
N1 C5 H5 126.4 . . ?
C4 C5 N1 107.25(19) . . ?
C4 C5 H5 126.4 . . ?
C2 C6 V1 178.59(19) . . ?
C8 C7 N1 117.87(19) . . ?
C8 C7 C12 124.3(2) . . ?
C12 C7 N1 117.8(2) . . ?
C7 C8 C13 122.0(2) . . ?
C9 C8 C7 116.2(2) . . ?
C9 C8 C13 121.8(2) . . ?
C8 C9 H9 119.4 . . ?
C10 C9 C8 121.2(2) . . ?
C10 C9 H9 119.4 . . ?
C9 C10 H10 119.6 . . ?
C11 C10 C9 120.8(2) . . ?
C11 C10 H10 119.6 . . ?
C10 C11 H11 119.3 . . ?
C10 C11 C12 121.4(2) . . ?
C12 C11 H11 119.3 . . ?
C7 C12 C16 122.7(2) . . ?
C11 C12 C7 116.1(2) . . ?
C11 C12 C16 121.2(2) . . ?
C8 C13 H13 107.9 . . ?
C8 C13 C14 109.9(2) . . ?
C8 C13 C15 113.6(2) . . ?
C14 C13 H13 107.9 . . ?
C14 C13 C15 109.4(2) . . ?
C15 C13 H13 107.9 . . ?
C13 C14 H14A 109.5 . . ?
C13 C14 H14B 109.5 . . ?
C13 C14 H14C 109.5 . . ?
H14A C14 H14B 109.5 . . ?
H14A C14 H14C 109.5 . . ?
H14B C14 H14C 109.5 . . ?
C13 C15 H15A 109.5 . . ?
C13 C15 H15B 109.5 . . ?
C13 C15 H15C 109.5 . . ?
H15A C15 H15B 109.5 . . ?
H15A C15 H15C 109.5 . . ?
H15B C15 H15C 109.5 . . ?
C12 C16 H16 107.9 . . ?
C12 C16 C17 111.4(2) . . ?
C12 C16 C18 111.3(2) . . ?
C17 C16 H16 107.9 . . ?
C18 C16 H16 107.9 . . ?
C18 C16 C17 110.1(3) . . ?
C16 C17 H17A 109.5 . . ?
C16 C17 H17B 109.5 . . ?
C16 C17 H17C 109.5 . . ?
H17A C17 H17B 109.5 . . ?
H17A C17 H17C 109.5 . . ?
H17B C17 H17C 109.5 . . ?
C16 C18 H18A 109.5 . . ?
C16 C18 H18B 109.5 . . ?
C16 C18 H18C 109.5 . . ?
H18A C18 H18B 109.5 . . ?
H18A C18 H18C 109.5 . . ?
H18B C18 H18C 109.5 . . ?
C20 C19 N2 118.13(19) . . ?
C20 C19 C24 123.8(2) . . ?
C24 C19 N2 118.0(2) . . ?
C19 C20 C25 122.8(2) . . ?
C21 C20 C19 116.5(2) . . ?
C21 C20 C25 120.7(2) . . ?
C20 C21 H21 119.4 . . ?
C22 C21 C20 121.2(2) . . ?
C22 C21 H21 119.4 . . ?
C21 C22 H22 119.7 . . ?
C23 C22 C21 120.6(2) . . ?
C23 C22 H22 119.7 . . ?
C22 C23 H23 119.5 . . ?
C22 C23 C24 120.9(2) . . ?
C24 C23 H23 119.5 . . ?
C19 C24 C28 122.7(2) . . ?
C23 C24 C19 116.8(2) . . ?
C23 C24 C28 120.5(2) . . ?
C20 C25 H25 107.5 . . ?
C20 C25 C27 111.8(2) . . ?
C26 C25 C20 111.1(2) . . ?
C26 C25 H25 107.5 . . ?
C26 C25 C27 111.2(3) . . ?
C27 C25 H25 107.5 . . ?
C25 C26 H26A 109.5 . . ?
C25 C26 H26B 109.5 . . ?
C25 C26 H26C 109.5 . . ?
H26A C26 H26B 109.5 . . ?
H26A C26 H26C 109.5 . . ?
H26B C26 H26C 109.5 . . ?
C25 C27 H27A 109.5 . . ?
C25 C27 H27B 109.5 . . ?
C25 C27 H27C 109.5 . . ?
H27A C27 H27B 109.5 . . ?
H27A C27 H27C 109.5 . . ?
H27B C27 H27C 109.5 . . ?
C24 C28 H28 108.5 . . ?
C24 C28 C29 110.4(2) . . ?
C24 C28 C30 111.0(2) . . ?
C29 C28 H28 108.5 . . ?
C30 C28 H28 108.5 . . ?
C30 C28 C29 110.0(2) . . ?
C28 C29 H29A 109.5 . . ?
C28 C29 H29B 109.5 . . ?
C28 C29 H29C 109.5 . . ?
H29A C29 H29B 109.5 . . ?
H29A C29 H29C 109.5 . . ?
H29B C29 H29C 109.5 . . ?
C28 C30 H30A 109.5 . . ?
C28 C30 H30B 109.5 . . ?
C28 C30 H30C 109.5 . . ?
H30A C30 H30B 109.5 . . ?
H30A C30 H30C 109.5 . . ?
H30B C30 H30C 109.5 . . ?
C32A C31A H31A 120.0 . . ?
C32A C31A C36A 120.0 . . ?
C36A C31A H31A 120.0 . . ?
C31A C32A H32A 120.0 . . ?
C33A C32A C31A 120.0 . . ?
C33A C32A H32A 120.0 . . ?
C32A C33A H33A 120.0 . . ?
C32A C33A C34A 120.0 . . ?
C34A C33A H33A 120.0 . . ?
C33A C34A H34A 120.0 . . ?
C33A C34A C35A 120.0 . . ?
C35A C34A H34A 120.0 . . ?
C34A C35A H35A 120.0 . . ?
C36A C35A C34A 120.0 . . ?
C36A C35A H35A 120.0 . . ?
C31A C36A H36A 120.0 . . ?
C35A C36A C31A 120.0 . . ?
C35A C36A H36A 120.0 . . ?
C32B C31B H31B 120.0 . . ?
C32B C31B C36B 120.0 . . ?
C36B C31B H31B 120.0 . . ?
C31B C32B H32B 120.0 . . ?
C33B C32B C31B 120.0 . . ?
C33B C32B H32B 120.0 . . ?
C32B C33B H33B 120.0 . . ?
C34B C33B C32B 120.0 . . ?
C34B C33B H33B 120.0 . . ?
C33B C34B H34B 120.0 . . ?
C35B C34B C33B 120.0 . . ?
C35B C34B H34B 120.0 . . ?
C34B C35B H35B 120.0 . . ?
C34B C35B C36B 120.0 . . ?
C36B C35B H35B 120.0 . . ?
C31B C36B H36B 120.0 . . ?
C35B C36B C31B 120.0 . . ?
C35B C36B H36B 120.0 . . ?

loop_
_geom_bond_atom_site_label_1
_geom_bond_atom_site_label_2
_geom_bond_distance
_geom_bond_site_symmetry_2
_geom_bond_publ_flag
V1 Cl1 2.2040(6) . ?
V1 Cl2 2.2090(6) . ?
V1 Cl3 2.2073(6) . ?
V1 C6 1.706(2) . ?
N1 C2 1.355(3) . ?
N1 C5 1.379(3) . ?
N1 C7 1.445(3) . ?
N2 C2 1.358(3) . ?
N2 C4 1.376(3) . ?
N2 C19 1.447(3) . ?
C2 C6 1.412(3) . ?
C4 H4 0.9500 . ?
C4 C5 1.355(3) . ?
C5 H5 0.9500 . ?
C7 C8 1.398(3) . ?
C7 C12 1.400(3) . ?
C8 C9 1.394(3) . ?
C8 C13 1.521(3) . ?
C9 H9 0.9500 . ?
C9 C10 1.382(4) . ?
C10 H10 0.9500 . ?
C10 C11 1.366(4) . ?
C11 H11 0.9500 . ?
C11 C12 1.397(4) . ?
C12 C16 1.514(4) . ?
C13 H13 1.0000 . ?
C13 C14 1.525(4) . ?
C13 C15 1.528(4) . ?
C14 H14A 0.9800 . ?
C14 H14B 0.9800 . ?
C14 H14C 0.9800 . ?
C15 H15A 0.9800 . ?
C15 H15B 0.9800 . ?
C15 H15C 0.9800 . ?
C16 H16 1.0000 . ?
C16 C17 1.524(4) . ?
C16 C18 1.520(4) . ?
C17 H17A 0.9800 . ?
C17 H17B 0.9800 . ?
C17 H17C 0.9800 . ?
C18 H18A 0.9800 . ?
C18 H18B 0.9800 . ?
C18 H18C 0.9800 . ?
C19 C20 1.396(3) . ?
C19 C24 1.399(3) . ?
C20 C21 1.389(3) . ?
C20 C25 1.519(3) . ?
C21 H21 0.9500 . ?
C21 C22 1.383(4) . ?
C22 H22 0.9500 . ?
C22 C23 1.377(4) . ?
C23 H23 0.9500 . ?
C23 C24 1.390(3) . ?
C24 C28 1.521(3) . ?
C25 H25 1.0000 . ?
C25 C26 1.513(4) . ?
C25 C27 1.521(4) . ?
C26 H26A 0.9800 . ?
C26 H26B 0.9800 . ?
C26 H26C 0.9800 . ?
C27 H27A 0.9800 . ?
C27 H27B 0.9800 . ?
C27 H27C 0.9800 . ?
C28 H28 1.0000 . ?
C28 C29 1.527(3) . ?
C28 C30 1.523(4) . ?
C29 H29A 0.9800 . ?
C29 H29B 0.9800 . ?
C29 H29C 0.9800 . ?
C30 H30A 0.9800 . ?
C30 H30B 0.9800 . ?
C30 H30C 0.9800 . ?
C31A H31A 0.9500 . ?
C31A C32A 1.3900 . ?
C31A C36A 1.3900 . ?
C32A H32A 0.9500 . ?
C32A C33A 1.3900 . ?
C33A H33A 0.9500 . ?
C33A C34A 1.3900 . ?
C34A H34A 0.9500 . ?
C34A C35A 1.3900 . ?
C35A H35A 0.9500 . ?
C35A C36A 1.3900 . ?
C36A H36A 0.9500 . ?
C31B H31B 0.9500 . ?
C31B C32B 1.3900 . ?
C31B C36B 1.3900 . ?
C32B H32B 0.9500 . ?
C32B C33B 1.3900 . ?
C33B H33B 0.9500 . ?
C33B C34B 1.3900 . ?
C34B H34B 0.9500 . ?
C34B C35B 1.3900 . ?
C35B H35B 0.9500 . ?
C35B C36B 1.3900 . ?
C36B H36B 0.9500 . ?

loop_
_geom_torsion_atom_site_label_1
_geom_torsion_atom_site_label_2
_geom_torsion_atom_site_label_3
_geom_torsion_atom_site_label_4
_geom_torsion
_geom_torsion_site_symmetry_1
_geom_torsion_site_symmetry_2
_geom_torsion_site_symmetry_3
_geom_torsion_site_symmetry_4
_geom_torsion_publ_flag
N1 C7 C8 C9 -177.6(2) . . . . ?
N1 C7 C8 C13 4.4(3) . . . . ?
N1 C7 C12 C11 177.4(2) . . . . ?
N1 C7 C12 C16 -0.9(3) . . . . ?
N2 C4 C5 N1 -0.1(3) . . . . ?
N2 C19 C20 C21 177.85(19) . . . . ?
N2 C19 C20 C25 -0.8(3) . . . . ?
N2 C19 C24 C23 -176.92(19) . . . . ?
N2 C19 C24 C28 3.1(3) . . . . ?
C2 N1 C5 C4 -0.4(3) . . . . ?
C2 N1 C7 C8 80.2(3) . . . . ?
C2 N1 C7 C12 -98.6(3) . . . . ?
C2 N2 C4 C5 0.5(3) . . . . ?
C2 N2 C19 C20 -94.6(3) . . . . ?
C2 N2 C19 C24 86.1(3) . . . . ?
C4 N2 C2 N1 -0.8(2) . . . . ?
C4 N2 C2 C6 179.4(2) . . . . ?
C4 N2 C19 C20 86.7(3) . . . . ?
C4 N2 C19 C24 -92.6(3) . . . . ?
C5 N1 C2 N2 0.7(2) . . . . ?
C5 N1 C2 C6 -179.4(2) . . . . ?
C5 N1 C7 C8 -99.5(3) . . . . ?
C5 N1 C7 C12 81.6(3) . . . . ?
C7 N1 C2 N2 -179.10(18) . . . . ?
C7 N1 C2 C6 0.8(3) . . . . ?
C7 N1 C5 C4 179.4(2) . . . . ?
C7 C8 C9 C10 -0.2(4) . . . . ?
C7 C8 C13 C14 84.5(3) . . . . ?
C7 C8 C13 C15 -152.5(2) . . . . ?
C7 C12 C16 C17 -134.1(3) . . . . ?
C7 C12 C16 C18 102.5(3) . . . . ?
C8 C7 C12 C11 -1.3(3) . . . . ?
C8 C7 C12 C16 -179.7(2) . . . . ?
C8 C9 C10 C11 -0.6(4) . . . . ?
C9 C8 C13 C14 -93.3(3) . . . . ?
C9 C8 C13 C15 29.7(3) . . . . ?
C9 C10 C11 C12 0.4(4) . . . . ?
C10 C11 C12 C7 0.5(4) . . . . ?
C10 C11 C12 C16 178.9(3) . . . . ?
C11 C12 C16 C17 47.6(3) . . . . ?
C11 C12 C16 C18 -75.8(3) . . . . ?
C12 C7 C8 C9 1.2(3) . . . . ?
C12 C7 C8 C13 -176.8(2) . . . . ?
C13 C8 C9 C10 177.8(2) . . . . ?
C19 N2 C2 N1 -179.67(19) . . . . ?
C19 N2 C2 C6 0.4(3) . . . . ?
C19 N2 C4 C5 179.4(2) . . . . ?
C19 C20 C21 C22 0.3(4) . . . . ?
C19 C20 C25 C26 98.4(3) . . . . ?
C19 C20 C25 C27 -136.8(3) . . . . ?
C19 C24 C28 C29 125.9(2) . . . . ?
C19 C24 C28 C30 -112.0(3) . . . . ?
C20 C19 C24 C23 3.8(3) . . . . ?
C20 C19 C24 C28 -176.2(2) . . . . ?
C20 C21 C22 C23 1.2(4) . . . . ?
C21 C20 C25 C26 -80.2(3) . . . . ?
C21 C20 C25 C27 44.6(3) . . . . ?
C21 C22 C23 C24 -0.2(4) . . . . ?
C22 C23 C24 C19 -2.2(3) . . . . ?
C22 C23 C24 C28 177.8(2) . . . . ?
C23 C24 C28 C29 -54.1(3) . . . . ?
C23 C24 C28 C30 68.1(3) . . . . ?
C24 C19 C20 C21 -2.9(3) . . . . ?
C24 C19 C20 C25 178.4(2) . . . . ?
C25 C20 C21 C22 179.0(2) . . . . ?
C31A C32A C33A C34A 0.0 . . . . ?
C32A C31A C36A C35A 0.0 . . . . ?
C32A C33A C34A C35A 0.0 . . . . ?
C33A C34A C35A C36A 0.0 . . . . ?
C34A C35A C36A C31A 0.0 . . . . ?
C36A C31A C32A C33A 0.0 . . . . ?
C31B C32B C33B C34B 0.0 . . . . ?
C32B C31B C36B C35B 0.0 . . . . ?
C32B C33B C34B C35B 0.0 . . . . ?
C33B C34B C35B C36B 0.0 . . . . ?
C34B C35B C36B C31B 0.0 . . . . ?
C36B C31B C32B C33B 0.0 . . . . ?

loop_
_exptl_oxdiff_crystal_face_indexfrac_h
_exptl_oxdiff_crystal_face_indexfrac_k
_exptl_oxdiff_crystal_face_indexfrac_l
_exptl_oxdiff_crystal_face_x
_exptl_oxdiff_crystal_face_y
_exptl_oxdiff_crystal_face_z
1.0000 -0.0000 -0.9999 0.0238 -0.0989 0.0219
-1.0000 0.0000 0.9999 -0.0238 0.0989 -0.0219
0.0000 1.0000 -0.0001 -0.0838 0.0113 0.1426
-0.0000 -1.0000 0.0001 0.0838 -0.0113 -0.1426
-1.0000 0.0000 -0.0001 0.0357 0.0862 0.0141
0.9999 -2.0000 2.0002 0.0129 -0.0835 -0.3713
2.0000 -0.0000 -0.9999 -0.0118 -0.1851 0.0078
1.0000 0.0000 2.0000 -0.1546 -0.0609 -0.0861
-1.0000 -0.0000 -2.0000 0.1546 0.0609 0.0861
